data_7008034
loop_
_publ_author_name
'Mukherjee, Arindam'
'Dhar, Shanta'
'Nethaji, Munirathinam'
'Chakravarty, Akhil R.'

_publ_section_title
;
 Ternary iron(II) complex with an emissive imidazopyridine arm from
 Schiff base cyclizations and its oxidative DNA cleavage activity.
;
_journal_issue 2
_journal_name_full 'Dalton transactions (Cambridge, England : 2003)'
_journal_page_first 349
_journal_page_last 353
_journal_paper_doi 10.1039/b415864d
_journal_year 2005
_chemical_formula_moiety 'C36 H36 F18 Fe1 N9 O2 P3'
_chemical_formula_sum 'C36 H36 F18 Fe N9 O2 P3'
_chemical_formula_weight 1117.50
_chemical_name_systematic
;
?
;
_space_group_IT_number 2
_symmetry_cell_setting triclinic
_symmetry_space_group_name_Hall '-P 1'
_symmetry_space_group_name_H-M 'P -1'
_atom_sites_solution_hydrogens geom
_atom_sites_solution_primary direct
_atom_sites_solution_secondary difmap
_audit_creation_method SHELXL-97
_cell_angle_alpha 108.047(8)
_cell_angle_beta 102.452(9)
_cell_angle_gamma 107.097(8)
_cell_formula_units_Z 2
_cell_length_a 9.449(5)
_cell_length_b 15.793(8)
_cell_length_c 17.694(9)
_cell_measurement_temperature 293(2)
_cell_measurement_theta_max 26.21
_cell_measurement_theta_min 1.29
_cell_volume 2259(2)
_computing_cell_refinement 'Bruker SMART'
_computing_data_collection 'Bruker SMART'
_computing_data_reduction 'Bruker SAINT'
_computing_molecular_graphics 'Ortep-3 for Windows (Farrugia, 1997)'
_computing_publication_material 'WinGX publication routines (Farrugia, 1999)'
_computing_structure_refinement 'SHELXL-97 (Sheldrick, 1997)'
_computing_structure_solution 'SHELXS-97 (Sheldrick, 1997)'
_diffrn_ambient_temperature 293(2)
_diffrn_detector_area_resol_mean 0.3
_diffrn_measured_fraction_theta_full 0.981
_diffrn_measured_fraction_theta_max 0.981
_diffrn_measurement_device_type 'CCD area detector'
_diffrn_measurement_method 'phi and omega scans'
_diffrn_radiation_monochromator graphite
_diffrn_radiation_source 'fine-focus sealed tube'
_diffrn_radiation_type MoK\a
_diffrn_radiation_wavelength 0.71073
_diffrn_reflns_av_R_equivalents 0.1018
_diffrn_reflns_av_sigmaI/netI 0.1498
_diffrn_reflns_limit_h_max 11
_diffrn_reflns_limit_h_min -11
_diffrn_reflns_limit_k_max 19
_diffrn_reflns_limit_k_min -19
_diffrn_reflns_limit_l_max 21
_diffrn_reflns_limit_l_min -21
_diffrn_reflns_number 23215
_diffrn_reflns_theta_full 26.21
_diffrn_reflns_theta_max 26.21
_diffrn_reflns_theta_min 1.29
_exptl_absorpt_coefficient_mu 0.560
_exptl_absorpt_correction_T_max 0.8547
_exptl_absorpt_correction_T_min 0.6631
_exptl_absorpt_correction_type multi-scan
_exptl_absorpt_process_details 'SADABS (Sheldrick 97)'
_exptl_crystal_colour green
_exptl_crystal_density_diffrn 1.643
_exptl_crystal_density_method 'not measured'
_exptl_crystal_description prism
_exptl_crystal_F_000 1128
_exptl_crystal_size_max 0.23
_exptl_crystal_size_mid 0.18
_exptl_crystal_size_min 0.11
_refine_diff_density_max 0.946
_refine_diff_density_min -0.506
_refine_diff_density_rms 0.108
_refine_ls_extinction_method none
_refine_ls_goodness_of_fit_ref 0.899
_refine_ls_hydrogen_treatment mixed
_refine_ls_matrix_type fullcycle
_refine_ls_number_parameters 630
_refine_ls_number_reflns 8909
_refine_ls_number_restraints 0
_refine_ls_restrained_S_all 0.899
_refine_ls_R_factor_all 0.1856
_refine_ls_R_factor_gt 0.0929
_refine_ls_shift/su_max 0.004
_refine_ls_shift/su_mean 0.000
_refine_ls_structure_factor_coef Fsqd
_refine_ls_weighting_details 'calc w=1/[\s^2^(Fo^2^)+(0.1278P)^2^+2.4628P] where P=(Fo^2^+2Fc^2^)/3'
_refine_ls_weighting_scheme calc
_refine_ls_wR_factor_gt 0.2076
_refine_ls_wR_factor_ref 0.2557
_reflns_number_gt 4105
_reflns_number_total 8909
_reflns_threshold_expression >2sigma(I)
_cod_data_source_file b415864d.txt
_cod_data_source_block '[Fe(L1)(L2)](PF6)3'
_cod_database_code 7008034

loop_
_symmetry_equiv_pos_as_xyz
'x, y, z'
'-x, -y, -z'

loop_
_atom_site_label
_atom_site_type_symbol
_atom_site_fract_x
_atom_site_fract_y
_atom_site_fract_z
_atom_site_U_iso_or_equiv
_atom_site_adp_type
_atom_site_occupancy
_atom_site_symmetry_multiplicity
_atom_site_calc_flag
_atom_site_refinement_flags
_atom_site_disorder_assembly
_atom_site_disorder_group
Fe1 Fe 0.23532(11) 0.19033(7) 0.31166(6) 0.0365(3) Uani 1 1 d . . .
O1 O 0.2858(6) 0.1063(4) 0.1144(3) 0.0669(15) Uani 1 1 d . . .
N3 N 0.3469(7) 0.1125(4) 0.2529(3) 0.0470(15) Uani 1 1 d . . .
O2 O 0.1931(6) -0.0675(4) 0.2655(3) 0.0492(13) Uani 1 1 d . . .
N1 N 0.1161(6) 0.2689(4) 0.3530(3) 0.0425(14) Uani 1 1 d . . .
N2 N 0.2652(7) 0.2724(4) 0.2472(3) 0.0463(14) Uani 1 1 d . . .
N4 N 0.0432(6) 0.0907(4) 0.2145(3) 0.0418(13) Uani 1 1 d . . .
N5 N 0.4240(6) 0.2797(4) 0.4131(3) 0.0391(13) Uani 1 1 d . . .
N6 N 0.2126(6) 0.1137(4) 0.3824(3) 0.0370(13) Uani 1 1 d . . .
N7 N -0.0802(6) -0.2180(4) 0.2427(4) 0.0433(14) Uani 1 1 d . . .
N8 N -0.1952(6) -0.3211(4) 0.1112(4) 0.0470(14) Uani 1 1 d . . .
N9 N 0.2127(7) -0.2514(4) 0.2221(4) 0.0534(16) Uani 1 1 d . . .
C1 C 0.0496(8) 0.2697(5) 0.4135(5) 0.0533(19) Uani 1 1 d . . .
H1 H 0.0674 0.2345 0.4454 0.064 Uiso 1 1 calc R . .
C2 C -0.0449(9) 0.3216(6) 0.4296(6) 0.067(2) Uani 1 1 d . . .
H2 H -0.0895 0.3206 0.4715 0.080 Uiso 1 1 calc R . .
C3 C -0.0718(10) 0.3744(6) 0.3830(6) 0.069(2) Uani 1 1 d . . .
H3 H -0.1349 0.4091 0.3931 0.082 Uiso 1 1 calc R . .
C4 C -0.0036(9) 0.3752(5) 0.3206(5) 0.063(2) Uani 1 1 d . . .
H4 H -0.0219 0.4094 0.2878 0.076 Uiso 1 1 calc R . .
C5 C 0.0911(8) 0.3245(5) 0.3085(4) 0.0457(17) Uani 1 1 d . . .
C6 C 0.1815(9) 0.3232(5) 0.2511(5) 0.055(2) Uani 1 1 d . . .
H6 H 0.1782 0.3587 0.2180 0.066 Uiso 1 1 calc R . .
C7 C 0.3696(10) 0.2790(6) 0.1942(5) 0.066(2) Uani 1 1 d . . .
H7A H 0.3140 0.2824 0.1431 0.079 Uiso 1 1 calc R . .
H7B H 0.4623 0.3385 0.2251 0.079 Uiso 1 1 calc R . .
C8 C 0.4207(10) 0.1964(6) 0.1704(5) 0.062(2) Uani 1 1 d . . .
H8 H 0.4962 0.2094 0.1411 0.075 Uiso 1 1 calc R . .
C9 C 0.4919(9) 0.1725(6) 0.2427(5) 0.060(2) Uani 1 1 d . . .
H9A H 0.5556 0.1360 0.2280 0.072 Uiso 1 1 calc R . .
H9B H 0.5553 0.2304 0.2936 0.072 Uiso 1 1 calc R . .
C10 C 0.2402(9) 0.0500(5) 0.1614(4) 0.0522(19) Uani 1 1 d . . .
H10 H 0.2572 -0.0102 0.1411 0.063 Uiso 1 1 calc R . .
C11 C 0.0716(8) 0.0281(5) 0.1525(4) 0.0476(18) Uani 1 1 d . . .
C12 C -0.0517(10) -0.0488(5) 0.0831(4) 0.060(2) Uani 1 1 d . . .
H12 H -0.0306 -0.0913 0.0416 0.072 Uiso 1 1 calc R . .
C13 C -0.2036(11) -0.0604(6) 0.0775(5) 0.073(3) Uani 1 1 d . . .
H13 H -0.2865 -0.1105 0.0314 0.087 Uiso 1 1 calc R . .
C14 C -0.2345(9) 0.0029(6) 0.1406(5) 0.063(2) Uani 1 1 d . . .
H14 H -0.3372 -0.0051 0.1379 0.076 Uiso 1 1 calc R . .
C15 C -0.1089(9) 0.0771(5) 0.2069(5) 0.0520(19) Uani 1 1 d . . .
H15 H -0.1288 0.1202 0.2485 0.062 Uiso 1 1 calc R . .
C16 C 0.5256(8) 0.3690(5) 0.4297(4) 0.0484(18) Uani 1 1 d . . .
H16 H 0.5115 0.3938 0.3886 0.058 Uiso 1 1 calc R . .
C17 C 0.6506(9) 0.4259(5) 0.5053(5) 0.060(2) Uani 1 1 d . . .
H17 H 0.7180 0.4873 0.5147 0.073 Uiso 1 1 calc R . .
C18 C 0.6718(10) 0.3886(6) 0.5658(5) 0.075(3) Uani 1 1 d . . .
H18 H 0.7549 0.4250 0.6166 0.090 Uiso 1 1 calc R . .
C19 C 0.5723(10) 0.2994(6) 0.5518(5) 0.070(2) Uani 1 1 d . . .
H19 H 0.5873 0.2737 0.5922 0.084 Uiso 1 1 calc R . .
C20 C 0.4455(8) 0.2460(5) 0.4748(4) 0.0435(17) Uani 1 1 d . . .
C21 C 0.3267(8) 0.1524(5) 0.4543(4) 0.0466(17) Uani 1 1 d . . .
H21 H 0.3317 0.1212 0.4910 0.056 Uiso 1 1 calc R . .
C22 C 0.0920(7) 0.0176(4) 0.3629(4) 0.0406(16) Uani 1 1 d . . .
H22A H 0.0011 0.0029 0.3158 0.049 Uiso 1 1 calc R . .
H22B H 0.0584 0.0200 0.4113 0.049 Uiso 1 1 calc R . .
C23 C 0.1541(8) -0.0629(5) 0.3408(4) 0.0443(17) Uani 1 1 d . . .
H23 H 0.2508 -0.0445 0.3868 0.053 Uiso 1 1 calc R . .
C24 C 0.0357(8) -0.1619(5) 0.3290(4) 0.0444(17) Uani 1 1 d . . .
H24A H 0.0938 -0.1999 0.3424 0.053 Uiso 1 1 calc R . .
H24B H -0.0202 -0.1511 0.3688 0.053 Uiso 1 1 calc R . .
C25 C -0.2172(9) -0.2076(5) 0.2134(5) 0.0525(19) Uani 1 1 d . . .
H25 H -0.2532 -0.1644 0.2443 0.063 Uiso 1 1 calc R . .
C26 C -0.2927(8) -0.2714(5) 0.1310(5) 0.0503(18) Uani 1 1 d . . .
C27 C -0.4385(9) -0.2966(6) 0.0667(5) 0.063(2) Uani 1 1 d . . .
H27 H -0.5075 -0.2670 0.0784 0.075 Uiso 1 1 calc R . .
C28 C -0.4737(10) -0.3651(7) -0.0121(6) 0.073(3) Uani 1 1 d . . .
H28 H -0.5660 -0.3806 -0.0546 0.088 Uiso 1 1 calc R . .
C29 C -0.3724(10) -0.4124(6) -0.0295(5) 0.073(2) Uani 1 1 d . . .
H29 H -0.4009 -0.4597 -0.0832 0.087 Uiso 1 1 calc R . .
C30 C -0.2353(10) -0.3916(6) 0.0290(5) 0.066(2) Uani 1 1 d . . .
H30 H -0.1688 -0.4227 0.0158 0.079 Uiso 1 1 calc R . .
C31 C -0.0649(8) -0.2877(5) 0.1798(4) 0.0409(16) Uani 1 1 d . . .
C32 C 0.0650(9) -0.3222(5) 0.1863(4) 0.0483(18) Uani 1 1 d . . .
C33 C 0.0369(10) -0.4191(6) 0.1587(5) 0.064(2) Uani 1 1 d . . .
H33 H -0.0656 -0.4652 0.1356 0.077 Uiso 1 1 calc R . .
C34 C 0.1631(12) -0.4466(6) 0.1661(5) 0.072(2) Uani 1 1 d . . .
H34 H 0.1473 -0.5117 0.1475 0.086 Uiso 1 1 calc R . .
C35 C 0.3136(12) -0.3759(7) 0.2016(5) 0.076(3) Uani 1 1 d . . .
H35 H 0.4007 -0.3926 0.2063 0.091 Uiso 1 1 calc R . .
C36 C 0.3327(9) -0.2799(6) 0.2299(5) 0.064(2) Uani 1 1 d . . .
H36 H 0.4344 -0.2328 0.2558 0.077 Uiso 1 1 calc R . .
H38 H 0.358(7) 0.066(4) 0.274(4) 0.039(18) Uiso 1 1 d . . .
H37 H 0.220(7) -0.116(4) 0.253(4) 0.031(18) Uiso 1 1 d . . .
P1 P -0.2840(3) -0.43024(16) 0.31286(15) 0.0637(7) Uani 1 1 d . . .
P2 P -0.1667(3) 0.2479(2) 0.02787(18) 0.0807(8) Uani 1 1 d . . .
P3 P 0.3375(2) 0.98207(17) 0.61013(13) 0.0560(6) Uani 1 1 d . . .
F11 F -0.3086(8) -0.4269(5) 0.2226(4) 0.121(2) Uani 1 1 d . . .
F12 F -0.2784(7) -0.5334(4) 0.2771(5) 0.137(3) Uani 1 1 d . . .
F13 F -0.2614(9) -0.4367(7) 0.4006(4) 0.179(4) Uani 1 1 d . . .
F14 F -0.2904(9) -0.3275(4) 0.3467(5) 0.140(3) Uani 1 1 d . . .
F15 F -0.0990(6) -0.3811(5) 0.3351(5) 0.130(2) Uani 1 1 d . . .
F16 F -0.4714(6) -0.4809(4) 0.2872(4) 0.0938(17) Uani 1 1 d . . .
F21 F 0.0114(10) 0.3073(7) 0.0685(6) 0.198(5) Uani 1 1 d . . .
F22 F -0.178(2) 0.2993(13) 0.1090(9) 0.323(9) Uani 1 1 d . . .
F23 F -0.3376(10) 0.1966(10) -0.0055(13) 0.322(10) Uani 1 1 d . . .
F24 F -0.129(2) 0.2079(8) -0.0541(6) 0.259(7) Uani 1 1 d . . .
F25 F -0.1845(8) 0.3307(5) -0.0027(4) 0.130(2) Uani 1 1 d . . .
F26 F -0.1411(10) 0.1665(6) 0.0515(6) 0.176(4) Uani 1 1 d . . .
F31 F 0.4245(9) 0.9142(6) 0.6128(5) 0.142(3) Uani 1 1 d . . .
F32 F 0.4429(12) 1.0418(6) 0.7073(5) 0.187(4) Uani 1 1 d . . .
F33 F 0.2604(9) 1.0591(5) 0.6158(6) 0.160(3) Uani 1 1 d . . .
F34 F 0.2430(13) 0.9288(7) 0.5190(4) 0.226(5) Uani 1 1 d . . .
F35 F 0.4699(8) 1.0522(6) 0.5914(5) 0.139(3) Uani 1 1 d . . .
F36 F 0.2085(7) 0.9210(6) 0.6346(5) 0.143(3) Uani 1 1 d . . .

loop_
_atom_site_aniso_label
_atom_site_aniso_U_11
_atom_site_aniso_U_22
_atom_site_aniso_U_33
_atom_site_aniso_U_23
_atom_site_aniso_U_13
_atom_site_aniso_U_12
Fe1 0.0385(5) 0.0390(5) 0.0314(5) 0.0142(4) 0.0125(4) 0.0137(4)
O1 0.082(4) 0.064(3) 0.038(3) 0.018(3) 0.027(3) 0.005(3)
N3 0.054(4) 0.054(4) 0.035(3) 0.018(3) 0.021(3) 0.020(3)
O2 0.060(3) 0.047(3) 0.056(3) 0.023(3) 0.035(3) 0.027(3)
N1 0.045(3) 0.038(3) 0.038(3) 0.011(3) 0.009(3) 0.016(3)
N2 0.054(4) 0.042(3) 0.033(3) 0.015(3) 0.010(3) 0.010(3)
N4 0.047(4) 0.050(3) 0.032(3) 0.018(3) 0.015(3) 0.020(3)
N5 0.041(3) 0.044(3) 0.041(3) 0.022(3) 0.018(3) 0.019(3)
N6 0.036(3) 0.039(3) 0.037(3) 0.010(3) 0.016(3) 0.018(3)
N7 0.038(3) 0.048(3) 0.051(4) 0.025(3) 0.020(3) 0.018(3)
N8 0.040(3) 0.054(4) 0.047(4) 0.019(3) 0.019(3) 0.017(3)
N9 0.048(4) 0.056(4) 0.050(4) 0.017(3) 0.016(3) 0.017(3)
C1 0.047(5) 0.058(5) 0.050(5) 0.021(4) 0.014(4) 0.017(4)
C2 0.063(5) 0.073(6) 0.081(6) 0.028(5) 0.040(5) 0.042(5)
C3 0.060(5) 0.061(5) 0.086(7) 0.023(5) 0.022(5) 0.034(5)
C4 0.060(5) 0.051(5) 0.066(5) 0.020(4) 0.000(4) 0.023(4)
C5 0.045(4) 0.038(4) 0.049(4) 0.016(3) 0.009(3) 0.017(3)
C6 0.063(5) 0.048(4) 0.048(5) 0.027(4) 0.007(4) 0.015(4)
C7 0.080(6) 0.062(5) 0.044(4) 0.028(4) 0.019(4) 0.006(5)
C8 0.065(5) 0.068(6) 0.058(5) 0.031(4) 0.036(4) 0.014(5)
C9 0.061(5) 0.071(5) 0.054(5) 0.025(4) 0.033(4) 0.024(4)
C10 0.067(5) 0.043(4) 0.040(4) 0.012(3) 0.024(4) 0.016(4)
C11 0.052(5) 0.050(4) 0.039(4) 0.022(4) 0.016(4) 0.013(4)
C12 0.070(6) 0.057(5) 0.032(4) 0.008(4) 0.013(4) 0.008(4)
C13 0.074(7) 0.069(6) 0.040(5) 0.020(4) 0.000(4) -0.003(5)
C14 0.042(5) 0.080(6) 0.055(5) 0.027(5) 0.011(4) 0.009(4)
C15 0.050(5) 0.059(5) 0.047(4) 0.025(4) 0.014(4) 0.021(4)
C16 0.048(4) 0.045(4) 0.045(4) 0.013(3) 0.014(3) 0.014(4)
C17 0.053(5) 0.049(5) 0.050(5) 0.007(4) 0.009(4) 0.000(4)
C18 0.072(6) 0.066(6) 0.048(5) 0.015(4) -0.007(4) 0.002(5)
C19 0.080(6) 0.068(6) 0.040(5) 0.020(4) 0.001(4) 0.015(5)
C20 0.048(4) 0.042(4) 0.042(4) 0.017(3) 0.016(3) 0.019(3)
C21 0.055(5) 0.050(4) 0.036(4) 0.018(3) 0.015(4) 0.021(4)
C22 0.038(4) 0.047(4) 0.042(4) 0.020(3) 0.020(3) 0.018(3)
C23 0.041(4) 0.055(4) 0.043(4) 0.021(3) 0.021(3) 0.020(4)
C24 0.052(4) 0.045(4) 0.040(4) 0.018(3) 0.022(3) 0.016(3)
C25 0.051(5) 0.051(4) 0.064(5) 0.027(4) 0.030(4) 0.019(4)
C26 0.042(4) 0.054(5) 0.058(5) 0.026(4) 0.020(4) 0.016(4)
C27 0.043(5) 0.077(6) 0.073(6) 0.034(5) 0.020(4) 0.027(4)
C28 0.057(6) 0.094(7) 0.060(6) 0.037(5) 0.006(5) 0.021(5)
C29 0.063(6) 0.082(6) 0.051(5) 0.012(5) 0.012(5) 0.020(5)
C30 0.064(6) 0.067(5) 0.053(5) 0.012(4) 0.021(4) 0.019(4)
C31 0.040(4) 0.038(4) 0.044(4) 0.013(3) 0.016(3) 0.017(3)
C32 0.059(5) 0.046(4) 0.049(4) 0.024(4) 0.024(4) 0.024(4)
C33 0.071(6) 0.051(5) 0.068(5) 0.021(4) 0.025(5) 0.024(4)
C34 0.099(8) 0.053(5) 0.073(6) 0.023(5) 0.035(6) 0.041(6)
C35 0.083(7) 0.091(7) 0.070(6) 0.032(5) 0.020(5) 0.062(6)
C36 0.048(5) 0.083(6) 0.060(5) 0.022(5) 0.017(4) 0.033(5)
P1 0.0603(14) 0.0598(14) 0.0666(15) 0.0368(12) 0.0126(12) 0.0118(11)
P2 0.0683(18) 0.0901(19) 0.0763(18) 0.0298(15) 0.0109(14) 0.0342(15)
P3 0.0534(13) 0.0795(15) 0.0524(13) 0.0336(12) 0.0283(11) 0.0337(12)
F11 0.127(5) 0.156(6) 0.083(4) 0.068(4) 0.032(4) 0.037(4)
F12 0.075(4) 0.088(4) 0.242(9) 0.068(5) 0.029(5) 0.038(3)
F13 0.162(7) 0.229(9) 0.102(5) 0.117(6) 0.010(5) -0.013(6)
F14 0.169(7) 0.071(4) 0.171(7) 0.033(4) 0.081(6) 0.032(4)
F15 0.065(4) 0.135(5) 0.155(6) 0.075(5) 0.006(4) -0.003(4)
F16 0.064(3) 0.084(4) 0.130(5) 0.044(3) 0.028(3) 0.026(3)
F21 0.115(6) 0.212(9) 0.211(10) 0.115(8) -0.029(6) 0.017(6)
F22 0.46(2) 0.44(2) 0.219(12) 0.130(14) 0.257(16) 0.29(2)
F23 0.082(6) 0.260(12) 0.59(3) 0.287(16) -0.046(10) 0.003(7)
F24 0.53(2) 0.221(10) 0.126(7) 0.093(7) 0.151(11) 0.236(14)
F25 0.136(6) 0.128(5) 0.143(6) 0.070(5) 0.033(5) 0.066(5)
F26 0.181(8) 0.191(8) 0.281(11) 0.186(8) 0.117(8) 0.113(7)
F31 0.148(6) 0.167(6) 0.185(7) 0.098(6) 0.077(6) 0.115(6)
F32 0.235(10) 0.152(7) 0.086(5) 0.034(5) 0.008(6) 0.005(7)
F33 0.135(6) 0.139(6) 0.289(11) 0.121(7) 0.125(7) 0.089(5)
F34 0.282(12) 0.209(9) 0.055(4) 0.030(5) -0.049(6) 0.019(8)
F35 0.109(5) 0.192(7) 0.200(8) 0.138(6) 0.101(5) 0.074(5)
F36 0.109(5) 0.179(7) 0.210(8) 0.139(6) 0.097(5) 0.052(5)

loop_
_atom_type_symbol
_atom_type_description
_atom_type_scat_dispersion_real
_atom_type_scat_dispersion_imag
_atom_type_scat_source
C C 0.0033 0.0016 'International Tables Vol C Tables 4.2.6.8 and 6.1.1.4'
H H 0.0000 0.0000 'International Tables Vol C Tables 4.2.6.8 and 6.1.1.4'
F F 0.0171 0.0103 'International Tables Vol C Tables 4.2.6.8 and 6.1.1.4'
Fe Fe 0.3463 0.8444 'International Tables Vol C Tables 4.2.6.8 and 6.1.1.4'
N N 0.0061 0.0033 'International Tables Vol C Tables 4.2.6.8 and 6.1.1.4'
O O 0.0106 0.0060 'International Tables Vol C Tables 4.2.6.8 and 6.1.1.4'
P P 0.1023 0.0942 'International Tables Vol C Tables 4.2.6.8 and 6.1.1.4'

loop_
_geom_angle_atom_site_label_1
_geom_angle_atom_site_label_2
_geom_angle_atom_site_label_3
_geom_angle
_geom_angle_site_symmetry_1
_geom_angle_site_symmetry_3
_geom_angle_publ_flag
N2 Fe1 N1 81.2(3) . . ?
N2 Fe1 N5 95.9(2) . . ?
N1 Fe1 N5 89.7(2) . . ?
N2 Fe1 N6 176.9(2) . . ?
N1 Fe1 N6 97.8(2) . . ?
N5 Fe1 N6 81.2(2) . . ?
N2 Fe1 N4 89.7(2) . . ?
N1 Fe1 N4 92.0(2) . . ?
N5 Fe1 N4 174.4(2) . . ?
N6 Fe1 N4 93.2(2) . . ?
N2 Fe1 N3 91.5(3) . . ?
N1 Fe1 N3 171.4(2) . . ?
N5 Fe1 N3 95.5(2) . . ?
N6 Fe1 N3 89.8(2) . . ?
N4 Fe1 N3 83.5(2) . . ?
C10 O1 C8 109.7(5) . . ?
C9 N3 C10 102.3(5) . . ?
C9 N3 Fe1 114.2(5) . . ?
C10 N3 Fe1 108.5(4) . . ?
C1 N1 C5 117.4(6) . . ?
C1 N1 Fe1 128.8(5) . . ?
C5 N1 Fe1 113.7(5) . . ?
C6 N2 C7 118.4(6) . . ?
C6 N2 Fe1 114.0(5) . . ?
C7 N2 Fe1 127.6(5) . . ?
C15 N4 C11 118.1(6) . . ?
C15 N4 Fe1 126.8(5) . . ?
C11 N4 Fe1 115.0(5) . . ?
C16 N5 C20 117.2(6) . . ?
C16 N5 Fe1 129.1(5) . . ?
C20 N5 Fe1 113.6(4) . . ?
C21 N6 C22 116.2(6) . . ?
C21 N6 Fe1 113.8(5) . . ?
C22 N6 Fe1 129.8(4) . . ?
C25 N7 C31 109.8(6) . . ?
C25 N7 C24 125.4(6) . . ?
C31 N7 C24 124.8(6) . . ?
C31 N8 C26 109.6(6) . . ?
C31 N8 C30 129.2(6) . . ?
C26 N8 C30 121.2(6) . . ?
C36 N9 C32 116.9(7) . . ?
N1 C1 C2 122.1(7) . . ?
C3 C2 C1 119.5(8) . . ?
C2 C3 C4 119.4(8) . . ?
C5 C4 C3 118.7(8) . . ?
C4 C5 N1 122.8(7) . . ?
C4 C5 C6 126.3(7) . . ?
N1 C5 C6 111.0(6) . . ?
N2 C6 C5 118.9(6) . . ?
C8 C7 N2 114.2(6) . . ?
O1 C8 C7 110.7(7) . . ?
O1 C8 C9 103.1(6) . . ?
C7 C8 C9 115.7(7) . . ?
N3 C9 C8 101.3(6) . . ?
O1 C10 C11 109.7(6) . . ?
O1 C10 N3 105.4(5) . . ?
C11 C10 N3 111.3(6) . . ?
N4 C11 C12 121.4(7) . . ?
N4 C11 C10 115.7(6) . . ?
C12 C11 C10 122.8(7) . . ?
C13 C12 C11 118.9(8) . . ?
C12 C13 C14 120.3(8) . . ?
C15 C14 C13 118.2(8) . . ?
N4 C15 C14 123.1(7) . . ?
N5 C16 C17 123.2(7) . . ?
C18 C17 C16 118.2(7) . . ?
C19 C18 C17 120.4(8) . . ?
C18 C19 C20 118.9(8) . . ?
N5 C20 C19 122.0(6) . . ?
N5 C20 C21 113.9(6) . . ?
C19 C20 C21 124.1(7) . . ?
N6 C21 C20 117.3(6) . . ?
N6 C22 C23 112.2(5) . . ?
O2 C23 C22 107.0(5) . . ?
O2 C23 C24 111.7(5) . . ?
C22 C23 C24 113.0(6) . . ?
N7 C24 C23 113.5(5) . . ?
N7 C25 C26 108.5(7) . . ?
C25 C26 N8 105.8(6) . . ?
C25 C26 C27 135.6(8) . . ?
N8 C26 C27 118.5(7) . . ?
C28 C27 C26 118.7(8) . . ?
C27 C28 C29 121.0(8) . . ?
C30 C29 C28 122.3(8) . . ?
C29 C30 N8 118.3(8) . . ?
N8 C31 N7 106.4(6) . . ?
N8 C31 C32 126.8(6) . . ?
N7 C31 C32 126.8(6) . . ?
N9 C32 C33 123.1(7) . . ?
N9 C32 C31 115.2(6) . . ?
C33 C32 C31 121.7(7) . . ?
C32 C33 C34 118.9(8) . . ?
C35 C34 C33 118.8(8) . . ?
C34 C35 C36 119.0(8) . . ?
N9 C36 C35 123.3(8) . . ?
F13 P1 F14 92.9(5) . . ?
F13 P1 F12 88.3(5) . . ?
F14 P1 F12 178.8(5) . . ?
F13 P1 F11 178.4(5) . . ?
F14 P1 F11 88.6(4) . . ?
F12 P1 F11 90.2(4) . . ?
F13 P1 F15 91.3(4) . . ?
F14 P1 F15 89.8(4) . . ?
F12 P1 F15 90.2(4) . . ?
F11 P1 F15 89.3(4) . . ?
F13 P1 F16 90.4(4) . . ?
F14 P1 F16 90.8(4) . . ?
F12 P1 F16 89.1(3) . . ?
F11 P1 F16 89.0(3) . . ?
F15 P1 F16 178.1(4) . . ?
F22 P2 F23 89.3(10) . . ?
F22 P2 F26 94.3(7) . . ?
F23 P2 F26 92.7(5) . . ?
F22 P2 F21 86.5(9) . . ?
F23 P2 F21 175.7(10) . . ?
F26 P2 F21 88.8(5) . . ?
F22 P2 F24 170.6(10) . . ?
F23 P2 F24 99.1(10) . . ?
F26 P2 F24 89.6(5) . . ?
F21 P2 F24 85.0(7) . . ?
F22 P2 F25 90.5(7) . . ?
F23 P2 F25 89.8(5) . . ?
F26 P2 F25 174.6(5) . . ?
F21 P2 F25 89.0(4) . . ?
F24 P2 F25 85.4(5) . . ?
F34 P3 F31 95.4(6) . . ?
F34 P3 F36 91.6(6) . . ?
F31 P3 F36 90.1(4) . . ?
F34 P3 F35 91.8(5) . . ?
F31 P3 F35 93.0(4) . . ?
F36 P3 F35 175.1(5) . . ?
F34 P3 F33 89.9(6) . . ?
F31 P3 F33 174.5(5) . . ?
F36 P3 F33 91.2(4) . . ?
F35 P3 F33 85.3(4) . . ?
F34 P3 F32 178.1(6) . . ?
F31 P3 F32 84.9(5) . . ?
F36 P3 F32 90.3(5) . . ?
F35 P3 F32 86.3(5) . . ?
F33 P3 F32 89.8(5) . . ?

loop_
_geom_bond_atom_site_label_1
_geom_bond_atom_site_label_2
_geom_bond_distance
_geom_bond_site_symmetry_2
_geom_bond_publ_flag
Fe1 N2 1.975(6) . ?
Fe1 N1 1.990(6) . ?
Fe1 N5 1.991(5) . ?
Fe1 N6 1.995(5) . ?
Fe1 N4 2.007(5) . ?
Fe1 N3 2.036(6) . ?
O1 C10 1.434(8) . ?
O1 C8 1.465(9) . ?
N3 C9 1.502(9) . ?
N3 C10 1.527(8) . ?
O2 C23 1.444(8) . ?
N1 C1 1.352(9) . ?
N1 C5 1.385(8) . ?
N2 C6 1.280(9) . ?
N2 C7 1.503(10) . ?
N4 C15 1.359(9) . ?
N4 C11 1.365(9) . ?
N5 C16 1.350(8) . ?
N5 C20 1.358(8) . ?
N6 C21 1.301(8) . ?
N6 C22 1.486(8) . ?
N7 C25 1.363(8) . ?
N7 C31 1.370(8) . ?
N7 C24 1.478(8) . ?
N8 C31 1.359(8) . ?
N8 C26 1.408(9) . ?
N8 C30 1.416(9) . ?
N9 C36 1.334(9) . ?
N9 C32 1.364(9) . ?
C1 C2 1.395(10) . ?
C2 C3 1.378(11) . ?
C3 C4 1.395(12) . ?
C4 C5 1.373(10) . ?
C5 C6 1.460(11) . ?
C7 C8 1.492(11) . ?
C8 C9 1.520(11) . ?
C10 C11 1.489(10) . ?
C11 C12 1.402(9) . ?
C12 C13 1.370(12) . ?
C13 C14 1.398(12) . ?
C14 C15 1.374(10) . ?
C16 C17 1.394(9) . ?
C17 C18 1.378(11) . ?
C18 C19 1.354(11) . ?
C19 C20 1.412(10) . ?
C20 C21 1.446(10) . ?
C22 C23 1.530(9) . ?
C23 C24 1.553(9) . ?
C25 C26 1.368(10) . ?
C26 C27 1.439(10) . ?
C27 C28 1.371(12) . ?
C28 C29 1.405(12) . ?
C29 C30 1.348(11) . ?
C31 C32 1.479(9) . ?
C32 C33 1.375(10) . ?
C33 C34 1.380(11) . ?
C34 C35 1.382(12) . ?
C35 C36 1.382(11) . ?
P1 F13 1.560(6) . ?
P1 F14 1.571(7) . ?
P1 F12 1.576(6) . ?
P1 F11 1.583(6) . ?
P1 F15 1.591(6) . ?
P1 F16 1.605(5) . ?
P2 F22 1.460(10) . ?
P2 F23 1.462(9) . ?
P2 F26 1.535(7) . ?
P2 F21 1.537(8) . ?
P2 F24 1.554(10) . ?
P2 F25 1.601(7) . ?
P3 F34 1.484(6) . ?
P3 F31 1.536(6) . ?
P3 F36 1.549(6) . ?
P3 F35 1.579(6) . ?
P3 F33 1.581(7) . ?
P3 F32 1.594(7) . ?
